data_4324746
loop_
_publ_author_name
'Cheryl D. L. Saunders'
'Lauren E. Longobardi'
'Neil Burford'
'Michael D. Lumsden'
'Ulrike Werner-Zwanziger'
'Banghao Chen'
'Robert McDonald'

_publ_contact_author_address
; Department of Chemistry
  University of Alberta
  Edmonton, Alberta T6G 2G2
  Canada
;
_publ_contact_author_email neil.burford@dal.ca
_publ_contact_author_fax 1(902)4941310
_publ_contact_author_name 'Dr Neil Burford'
_publ_contact_author_phone 1(902)4943707
_publ_section_title
;
 Comprehensive Chemical Characterization of Complexes Involving Lead-Amino
 Acid Interactions
;
_journal_name_full 'Inorganic Chemistry'
_journal_page_first 2799
_journal_page_last 2810
_journal_paper_doi 10.1021/ic101892x
_journal_volume 50
_journal_year 2011
_chemical_absolute_configuration ad
_chemical_formula_moiety 'C18 H47 N19 O28 Pb2, 3(H2 O)'
_chemical_formula_sum 'C18 H53 N19 O31 Pb2'
_chemical_formula_weight 1446.17
_chemical_name_systematic
;
 ?
;
_space_group_IT_number 4
_symmetry_cell_setting monoclinic
_symmetry_space_group_name_Hall 'P 2yb'
_symmetry_space_group_name_H-M 'P 1 21 1'
_atom_sites_solution_hydrogens geom
_atom_sites_solution_primary direct
_atom_sites_solution_secondary difmap
_audit_creation_method SHELXL-97
_cell_angle_alpha 90.00
_cell_angle_beta 100.6104(13)
_cell_angle_gamma 90.00
_cell_formula_units_Z 2
_cell_length_a 7.4258(7)
_cell_length_b 28.522(3)
_cell_length_c 10.8529(10)
_cell_measurement_reflns_used 6117
_cell_measurement_temperature 193(2)
_cell_measurement_theta_max 26.96
_cell_measurement_theta_min 2.38
_cell_volume 2259.3(4)
_computing_cell_refinement 'Bruker SAINT (Bruker, 1997)'
_computing_data_collection 'Bruker SMART (Bruker, 1997)'
_computing_data_reduction 'Bruker SAINT (Bruker, 1997)'
_computing_molecular_graphics 'Bruker SHELXTL (Bruker, 1997)'
_computing_publication_material 'Bruker SHELXTL (Bruker, 1997)'
_computing_structure_refinement 'SHELXL-97 (Sheldrick, 2008)'
_computing_structure_solution 'DIRDIF-96 (Beurskens et al., 1996)'
_diffrn_ambient_temperature 193(2)
_diffrn_detector_area_resol_mean 8.192
_diffrn_measured_fraction_theta_full 0.998
_diffrn_measured_fraction_theta_max 0.998
_diffrn_measurement_device_type 'Bruker PLATFORM diffractometer/SMART 1000 CCD area detector'
_diffrn_measurement_method '\w scans'
_diffrn_radiation_monochromator graphite
_diffrn_radiation_source 'fine-focus sealed tube'
_diffrn_radiation_type MoK\a
_diffrn_radiation_wavelength 0.71073
_diffrn_reflns_av_R_equivalents 0.0210
_diffrn_reflns_av_sigmaI/netI 0.0465
_diffrn_reflns_limit_h_max 9
_diffrn_reflns_limit_h_min -9
_diffrn_reflns_limit_k_max 36
_diffrn_reflns_limit_k_min -37
_diffrn_reflns_limit_l_max 14
_diffrn_reflns_limit_l_min -14
_diffrn_reflns_number 19964
_diffrn_reflns_theta_full 27.51
_diffrn_reflns_theta_max 27.51
_diffrn_reflns_theta_min 1.91
_exptl_absorpt_coefficient_mu 7.561
_exptl_absorpt_correction_T_max 0.4901
_exptl_absorpt_correction_T_min 0.0872
_exptl_absorpt_correction_type integration
_exptl_absorpt_process_details 'Bruker SHELXTL (Bruker, 1997)'
_exptl_crystal_colour colorless
_exptl_crystal_density_diffrn 2.126
_exptl_crystal_description prism
_exptl_crystal_F_000 1412
_exptl_crystal_size_max 0.63
_exptl_crystal_size_mid 0.23
_exptl_crystal_size_min 0.11
_refine_diff_density_max 1.425
_refine_diff_density_min -0.792
_refine_diff_density_rms 0.109
_refine_ls_abs_structure_details 'Flack H D (1983), Acta Cryst. A39, 876-881'
_refine_ls_abs_structure_Flack 0.003(3)
_refine_ls_extinction_method none
_refine_ls_goodness_of_fit_ref 0.968
_refine_ls_hydrogen_treatment constr
_refine_ls_matrix_type full
_refine_ls_number_parameters 634
_refine_ls_number_reflns 10295
_refine_ls_number_restraints 1
_refine_ls_restrained_S_all 0.968
_refine_ls_R_factor_all 0.0234
_refine_ls_R_factor_gt 0.0218
_refine_ls_shift/su_max 0.002
_refine_ls_shift/su_mean 0.000
_refine_ls_structure_factor_coef Fsqd
_refine_ls_weighting_details 'calc w=1/[\s^2^(Fo^2^)+(0.0000P)^2^+0.0000P] where P=(Fo^2^+2Fc^2^)/3'
_refine_ls_weighting_scheme calc
_refine_ls_wR_factor_gt 0.0465
_refine_ls_wR_factor_ref 0.0470
_reflns_number_gt 9931
_reflns_number_total 10295
_reflns_threshold_expression I>2\s(I)
_cod_data_source_file ic101892x_si_001_1.cif
_cod_data_source_block Pb-HArg
_cod_original_cell_volume 2259.4(4)
_cod_original_sg_symbol_H-M 'P 21'
_cod_database_code 4324746

loop_
_symmetry_equiv_pos_as_xyz
'x, y, z'
'-x, y+1/2, -z'

loop_
_atom_site_label
_atom_site_type_symbol
_atom_site_fract_x
_atom_site_fract_y
_atom_site_fract_z
_atom_site_U_iso_or_equiv
_atom_site_adp_type
_atom_site_occupancy
_atom_site_symmetry_multiplicity
_atom_site_calc_flag
_atom_site_refinement_flags
Pb1 Pb 0.998365(18) 0.510370(5) 0.532383(12) 0.01935(4) Uani 1 1 d .
Pb2 Pb 0.65320(2) 0.195309(5) 0.927308(13) 0.02327(4) Uani 1 1 d .
O1 O 0.8370(4) 0.14427(12) 0.7986(3) 0.0350(7) Uani 1 1 d .
H1OA H 0.9531 0.1410 0.8233 0.052 Uiso 1 1 d R
H1OB H 0.8146 0.1480 0.7186 0.052 Uiso 1 1 d R
O2 O 0.8211(4) 0.60200(10) 1.1548(2) 0.0281(6) Uani 1 1 d .
H2OA H 0.8436 0.5741 1.1834 0.042 Uiso 1 1 d R
H2OB H 0.7453 0.6152 1.1949 0.042 Uiso 1 1 d R
O3 O 0.1201(5) 0.17402(11) 0.2626(3) 0.0378(8) Uani 1 1 d .
H3OA H 0.1496 0.1742 0.1896 0.057 Uiso 1 1 d R
H3OB H 0.0038 0.1698 0.2542 0.057 Uiso 1 1 d R
O4 O 0.4646(5) 0.63566(11) 0.7392(3) 0.0359(7) Uani 1 1 d .
H4OA H 0.4914 0.6650 0.7470 0.054 Uiso 1 1 d R
H4OB H 0.3625 0.6309 0.7638 0.054 Uiso 1 1 d R
O11 O 0.9105(4) 0.48676(10) 0.7370(3) 0.0249(6) Uani 1 1 d .
O12 O 0.8215(4) 0.55738(10) 0.6664(3) 0.0247(6) Uani 1 1 d .
O21 O 0.7243(4) 0.54948(10) 0.3812(3) 0.0243(6) Uani 1 1 d .
O22 O 0.6978(4) 0.47871(10) 0.4604(3) 0.0268(6) Uani 1 1 d .
O31 O 0.5412(4) 0.22126(9) 0.7071(3) 0.0239(6) Uani 1 1 d .
O32 O 0.4392(4) 0.15056(9) 0.7411(2) 0.0221(6) Uani 1 1 d .
O41 O 1.0531(4) 0.41909(10) 0.5716(3) 0.0263(6) Uani 1 1 d .
O42 O 1.3267(4) 0.43146(11) 0.5366(3) 0.0317(7) Uani 1 1 d .
O43 O 1.2150(4) 0.36113(11) 0.5265(4) 0.0404(8) Uani 1 1 d .
O51 O 0.9719(6) 0.45210(14) 0.3105(3) 0.0542(10) Uani 1 1 d .
O52 O 1.0222(5) 0.52025(15) 0.2492(5) 0.0680(13) Uani 1 1 d .
O53 O 0.9244(7) 0.4646(2) 0.1155(4) 0.0790(15) Uani 1 1 d .
O61 O 1.0884(6) 0.60590(13) 0.5469(5) 0.0644(13) Uani 1 1 d .
O62 O 1.3295(5) 0.57586(14) 0.4983(4) 0.0506(10) Uani 1 1 d .
O63 O 1.2730(5) 0.64885(13) 0.4645(3) 0.0465(9) Uani 1 1 d .
O71 O 0.5420(4) 0.28598(11) 0.9357(3) 0.0330(7) Uani 1 1 d .
O72 O 0.8155(4) 0.28228(10) 0.8972(3) 0.0331(7) Uani 1 1 d .
O73 O 0.6769(5) 0.34922(11) 0.8924(4) 0.0473(10) Uani 1 1 d .
O81 O 0.3516(5) 0.18634(14) 1.0190(3) 0.0459(10) Uani 1 1 d .
O82 O 0.0656(5) 0.19806(18) 1.0112(3) 0.0524(9) Uani 1 1 d .
O83 O 0.1973(6) 0.22359(12) 0.8634(3) 0.0522(10) Uani 1 1 d .
O91 O 0.7755(5) 0.23439(13) 1.1997(4) 0.0489(9) Uani 1 1 d .
O92 O 0.5223(5) 0.23661(12) 1.2711(4) 0.0515(10) Uani 1 1 d .
O93 O 0.6623(5) 0.30052(12) 1.2457(4) 0.0483(9) Uani 1 1 d .
O101 O 0.6010(4) 0.10059(10) 0.9785(3) 0.0270(6) Uani 1 1 d .
O102 O 0.8455(5) 0.11693(15) 1.1100(4) 0.0563(11) Uani 1 1 d .
O103 O 0.8280(5) 0.05186(12) 1.0105(4) 0.0461(9) Uani 1 1 d .
N11 N 0.7580(5) 0.58577(11) 0.8898(3) 0.0211(7) Uani 1 1 d .
H11A H 0.8665 0.5979 0.8773 0.025 Uiso 1 1 calc R
H11B H 0.7453 0.5910 0.9705 0.025 Uiso 1 1 calc R
H11C H 0.6643 0.5998 0.8368 0.025 Uiso 1 1 calc R
N12 N 0.3251(5) 0.39808(11) 0.8534(3) 0.0243(7) Uani 1 1 d .
H12N H 0.4233 0.3810 0.8517 0.029 Uiso 1 1 calc R
N13 N 0.0153(5) 0.39909(12) 0.8599(3) 0.0264(8) Uani 1 1 d .
H13C H -0.0841 0.3840 0.8703 0.032 Uiso 1 1 calc R
H13D H 0.0109 0.4295 0.8459 0.032 Uiso 1 1 calc R
N14 N 0.1754(5) 0.33025(13) 0.8863(4) 0.0323(8) Uani 1 1 d .
H14C H 0.0752 0.3155 0.8966 0.039 Uiso 1 1 calc R
H14D H 0.2785 0.3146 0.8901 0.039 Uiso 1 1 calc R
N21 N 0.3823(5) 0.55115(12) 0.2543(3) 0.0266(7) Uani 1 1 d .
H21A H 0.3758 0.5700 0.3210 0.032 Uiso 1 1 calc R
H21B H 0.2684 0.5475 0.2073 0.032 Uiso 1 1 calc R
H21C H 0.4573 0.5645 0.2067 0.032 Uiso 1 1 calc R
N22 N 0.3095(6) 0.35112(14) 0.2243(4) 0.0345(8) Uani 1 1 d .
H22N H 0.4139 0.3358 0.2333 0.041 Uiso 1 1 calc R
N23 N -0.0044(6) 0.34916(15) 0.2044(5) 0.0469(11) Uani 1 1 d .
H23C H -0.1059 0.3331 0.2029 0.056 Uiso 1 1 calc R
H23D H -0.0092 0.3798 0.1950 0.056 Uiso 1 1 calc R
N24 N 0.1593(6) 0.28121(14) 0.2346(5) 0.0455(11) Uani 1 1 d .
H24C H 0.0567 0.2656 0.2330 0.055 Uiso 1 1 calc R
H24D H 0.2645 0.2662 0.2456 0.055 Uiso 1 1 calc R
N31 N 0.3155(5) 0.13908(12) 0.4860(3) 0.0212(7) Uani 1 1 d .
H31A H 0.4296 0.1312 0.4737 0.025 Uiso 1 1 calc R
H31B H 0.2367 0.1392 0.4111 0.025 Uiso 1 1 calc R
H31C H 0.2768 0.1178 0.5380 0.025 Uiso 1 1 calc R
N32 N -0.1273(5) 0.31495(12) 0.5777(3) 0.0268(8) Uani 1 1 d .
H32N H -0.0326 0.3337 0.5805 0.032 Uiso 1 1 calc R
N33 N -0.4371(5) 0.30833(12) 0.5786(4) 0.0303(8) Uani 1 1 d .
H33C H -0.5469 0.3210 0.5679 0.036 Uiso 1 1 calc R
H33D H -0.4225 0.2784 0.5977 0.036 Uiso 1 1 calc R
N34 N -0.3167(5) 0.37923(14) 0.5368(4) 0.0368(9) Uani 1 1 d .
H34C H -0.4268 0.3918 0.5263 0.044 Uiso 1 1 calc R
H34D H -0.2218 0.3966 0.5282 0.044 Uiso 1 1 calc R
N40 N 1.2002(5) 0.40404(12) 0.5440(3) 0.0216(7) Uani 1 1 d .
N50 N 0.9703(5) 0.47896(14) 0.2205(4) 0.0336(9) Uani 1 1 d .
N60 N 1.2271(5) 0.61048(15) 0.5031(4) 0.0334(9) Uani 1 1 d .
N70 N 0.6791(5) 0.30599(13) 0.9090(3) 0.0273(8) Uani 1 1 d .
N80 N 0.2050(5) 0.20367(12) 0.9640(3) 0.0273(8) Uani 1 1 d .
N90 N 0.6534(5) 0.25733(14) 1.2387(4) 0.0350(9) Uani 1 1 d .
N100 N 0.7590(5) 0.08894(12) 1.0340(3) 0.0248(7) Uani 1 1 d .
C11 C 0.8372(5) 0.52574(13) 0.7484(3) 0.0174(7) Uani 1 1 d .
C12 C 0.7548(5) 0.53426(12) 0.8650(3) 0.0181(8) Uani 1 1 d .
H12 H 0.8317 0.5180 0.9379 0.022 Uiso 1 1 calc R
C13 C 0.5573(5) 0.51624(14) 0.8497(3) 0.0213(8) Uani 1 1 d .
H13A H 0.5014 0.5290 0.9187 0.026 Uiso 1 1 calc R
H13B H 0.4865 0.5285 0.7699 0.026 Uiso 1 1 calc R
C14 C 0.5402(5) 0.46326(14) 0.8496(4) 0.0202(8) Uani 1 1 d .
H14A H 0.6162 0.4504 0.9268 0.024 Uiso 1 1 calc R
H14B H 0.5859 0.4502 0.7767 0.024 Uiso 1 1 calc R
C15 C 0.3403(5) 0.44887(13) 0.8433(3) 0.0199(7) Uani 1 1 d .
H15A H 0.2917 0.4641 0.9124 0.024 Uiso 1 1 calc R
H15B H 0.2662 0.4596 0.7630 0.024 Uiso 1 1 calc R
C16 C 0.1710(5) 0.37615(14) 0.8652(4) 0.0217(8) Uani 1 1 d .
C21 C 0.6389(5) 0.51197(16) 0.3888(3) 0.0206(7) Uani 1 1 d .
C22 C 0.4569(5) 0.50447(13) 0.3001(3) 0.0185(7) Uani 1 1 d .
H22 H 0.3689 0.4885 0.3458 0.022 Uiso 1 1 calc R
C23 C 0.4829(7) 0.47466(16) 0.1858(4) 0.0292(10) Uani 1 1 d .
H23A H 0.3781 0.4807 0.1169 0.035 Uiso 1 1 calc R
H23B H 0.5951 0.4855 0.1574 0.035 Uiso 1 1 calc R
C24 C 0.4981(6) 0.42200(16) 0.2077(4) 0.0293(10) Uani 1 1 d .
H24A H 0.5467 0.4068 0.1385 0.035 Uiso 1 1 calc R
H24B H 0.5834 0.4154 0.2872 0.035 Uiso 1 1 calc R
C25 C 0.3109(7) 0.40257(16) 0.2136(5) 0.0385(11) Uani 1 1 d .
H25A H 0.2676 0.4164 0.2867 0.046 Uiso 1 1 calc R
H25B H 0.2242 0.4121 0.1372 0.046 Uiso 1 1 calc R
C26 C 0.1553(6) 0.32729(16) 0.2207(4) 0.0326(10) Uani 1 1 d .
C31 C 0.4444(5) 0.18560(12) 0.6730(3) 0.0191(8) Uani 1 1 d .
C32 C 0.3208(5) 0.18686(12) 0.5439(3) 0.0188(8) Uani 1 1 d .
H32 H 0.3703 0.2099 0.4892 0.023 Uiso 1 1 calc R
C33 C 0.1258(5) 0.20092(14) 0.5560(3) 0.0210(8) Uani 1 1 d .
H33A H 0.0399 0.1904 0.4803 0.025 Uiso 1 1 calc R
H33B H 0.0927 0.1845 0.6291 0.025 Uiso 1 1 calc R
C34 C 0.1016(5) 0.25371(14) 0.5722(4) 0.0220(8) Uani 1 1 d .
H34A H 0.1879 0.2647 0.6472 0.026 Uiso 1 1 calc R
H34B H 0.1301 0.2705 0.4982 0.026 Uiso 1 1 calc R
C35 C -0.0935(6) 0.26461(14) 0.5866(4) 0.0241(8) Uani 1 1 d .
H35A H -0.1803 0.2483 0.5203 0.029 Uiso 1 1 calc R
H35B H -0.1141 0.2530 0.6689 0.029 Uiso 1 1 calc R
C36 C -0.2938(6) 0.33426(14) 0.5657(4) 0.0244(8) Uani 1 1 d .

loop_
_atom_site_aniso_label
_atom_site_aniso_U_11
_atom_site_aniso_U_22
_atom_site_aniso_U_33
_atom_site_aniso_U_23
_atom_site_aniso_U_13
_atom_site_aniso_U_12
Pb1 0.01607(7) 0.02001(7) 0.02280(7) 0.00112(6) 0.00580(5) 0.00136(6)
Pb2 0.02690(9) 0.01922(7) 0.02355(7) 0.00010(6) 0.00428(6) 0.00070(6)
O1 0.0230(17) 0.048(2) 0.0339(16) -0.0028(14) 0.0047(13) 0.0101(15)
O2 0.0240(16) 0.0329(17) 0.0293(14) 0.0027(12) 0.0097(13) 0.0027(13)
O3 0.041(2) 0.0372(18) 0.0328(16) 0.0028(14) 0.0001(14) 0.0013(15)
O4 0.043(2) 0.0264(17) 0.0355(16) -0.0023(13) 0.0014(14) 0.0051(14)
O11 0.0272(17) 0.0220(15) 0.0275(14) 0.0032(11) 0.0101(12) 0.0066(12)
O12 0.0337(18) 0.0190(14) 0.0251(14) 0.0043(11) 0.0145(13) 0.0045(13)
O21 0.0211(15) 0.0218(15) 0.0290(14) 0.0028(11) 0.0018(12) -0.0023(12)
O22 0.0234(16) 0.0213(15) 0.0333(15) 0.0053(12) -0.0013(13) 0.0002(12)
O31 0.0236(15) 0.0172(14) 0.0291(14) 0.0009(11) 0.0008(12) -0.0037(11)
O32 0.0211(15) 0.0185(14) 0.0256(14) 0.0027(11) 0.0017(12) -0.0026(11)
O41 0.0205(15) 0.0251(16) 0.0354(15) 0.0012(12) 0.0109(13) 0.0065(12)
O42 0.0220(17) 0.0281(16) 0.0470(17) 0.0015(13) 0.0114(14) -0.0054(13)
O43 0.0268(17) 0.0198(16) 0.076(2) -0.0062(15) 0.0148(17) 0.0040(13)
O51 0.070(3) 0.056(2) 0.0401(18) 0.0069(18) 0.0173(18) 0.013(2)
O52 0.039(2) 0.048(3) 0.125(4) 0.008(2) 0.036(2) 0.0064(19)
O53 0.065(3) 0.133(5) 0.033(2) -0.010(2) -0.0062(19) 0.028(3)
O61 0.046(3) 0.032(2) 0.129(4) 0.021(2) 0.052(3) 0.0033(18)
O62 0.039(2) 0.056(2) 0.059(2) -0.0154(19) 0.0161(18) 0.0013(19)
O63 0.0319(19) 0.061(2) 0.0457(19) 0.0219(17) 0.0050(15) -0.0173(17)
O71 0.0169(15) 0.0265(17) 0.058(2) 0.0014(14) 0.0130(14) -0.0020(12)
O72 0.0177(16) 0.0231(16) 0.061(2) 0.0005(14) 0.0130(15) 0.0024(12)
O73 0.0250(18) 0.0183(17) 0.102(3) 0.0085(18) 0.0198(19) 0.0008(13)
O81 0.0238(18) 0.061(3) 0.051(2) 0.0076(18) 0.0020(16) 0.0073(17)
O82 0.0282(18) 0.091(3) 0.0404(17) -0.003(2) 0.0137(15) 0.000(2)
O83 0.087(3) 0.040(2) 0.0320(17) 0.0099(15) 0.0164(19) -0.001(2)
O91 0.032(2) 0.044(2) 0.074(3) -0.0119(18) 0.0185(18) 0.0069(16)
O92 0.042(2) 0.032(2) 0.086(3) -0.0045(19) 0.025(2) -0.0052(16)
O93 0.031(2) 0.0275(19) 0.090(3) -0.0088(18) 0.0214(19) -0.0038(15)
O101 0.0200(16) 0.0258(16) 0.0350(16) 0.0087(12) 0.0042(13) 0.0039(12)
O102 0.033(2) 0.067(3) 0.064(2) -0.032(2) -0.0045(18) -0.0005(19)
O103 0.033(2) 0.0275(18) 0.072(3) -0.0071(17) -0.0074(18) 0.0108(15)
N11 0.0217(18) 0.0187(17) 0.0243(16) -0.0024(13) 0.0077(14) -0.0033(13)
N12 0.0166(17) 0.0158(16) 0.0406(19) 0.0005(13) 0.0058(15) 0.0001(13)
N13 0.0168(18) 0.0210(18) 0.042(2) 0.0082(15) 0.0064(16) 0.0011(14)
N14 0.0213(19) 0.0179(18) 0.058(2) 0.0060(17) 0.0088(17) -0.0006(15)
N21 0.0175(18) 0.0277(19) 0.0331(18) 0.0009(14) 0.0012(15) 0.0028(14)
N22 0.027(2) 0.0242(18) 0.053(2) 0.0008(16) 0.0098(18) 0.0006(15)
N23 0.024(2) 0.026(2) 0.089(3) 0.001(2) 0.005(2) -0.0060(17)
N24 0.035(2) 0.024(2) 0.076(3) -0.001(2) 0.008(2) -0.0035(18)
N31 0.0176(17) 0.0224(17) 0.0243(16) -0.0023(13) 0.0052(13) 0.0042(14)
N32 0.0175(18) 0.0183(18) 0.045(2) 0.0043(14) 0.0073(16) 0.0039(13)
N33 0.0159(18) 0.0201(18) 0.056(2) 0.0084(16) 0.0094(17) 0.0024(14)
N34 0.023(2) 0.023(2) 0.066(3) 0.0121(19) 0.0130(19) 0.0021(16)
N40 0.0153(17) 0.0223(18) 0.0273(17) 0.0006(13) 0.0039(14) 0.0020(14)
N50 0.027(2) 0.036(2) 0.041(2) 0.0024(17) 0.0151(17) 0.0048(17)
N60 0.027(2) 0.042(2) 0.0333(19) -0.0014(17) 0.0110(17) -0.0059(18)
N70 0.0204(19) 0.0228(19) 0.038(2) -0.0021(15) 0.0047(16) -0.0013(14)
N80 0.032(2) 0.024(2) 0.0289(16) -0.0007(14) 0.0129(15) 0.0000(15)
N90 0.028(2) 0.031(2) 0.046(2) -0.0065(17) 0.0078(19) -0.0008(17)
N100 0.026(2) 0.0238(19) 0.0245(16) 0.0036(14) 0.0035(15) -0.0006(15)
C11 0.0100(17) 0.0194(18) 0.0221(17) -0.0020(13) 0.0010(14) -0.0041(13)
C12 0.019(2) 0.0146(18) 0.0212(17) 0.0005(14) 0.0057(15) -0.0015(15)
C13 0.0184(18) 0.0183(19) 0.0274(18) -0.0008(16) 0.0044(15) -0.0029(16)
C14 0.0120(19) 0.022(2) 0.0264(19) 0.0000(15) 0.0039(15) -0.0012(15)
C15 0.015(2) 0.0178(19) 0.0264(17) 0.0001(16) 0.0024(14) -0.0009(14)
C16 0.018(2) 0.021(2) 0.0258(18) 0.0010(15) 0.0019(15) 0.0009(16)
C21 0.0208(18) 0.0200(18) 0.0223(16) -0.0011(16) 0.0073(14) 0.0029(19)
C22 0.0171(18) 0.0160(19) 0.0221(16) 0.0036(14) 0.0027(14) 0.0031(15)
C23 0.033(3) 0.028(2) 0.025(2) -0.0029(17) 0.0000(18) -0.0002(19)
C24 0.024(2) 0.028(2) 0.034(2) -0.0034(18) 0.0015(19) 0.0036(18)
C25 0.036(3) 0.027(2) 0.053(3) 0.003(2) 0.010(2) 0.002(2)
C26 0.030(2) 0.027(2) 0.041(2) -0.0031(19) 0.006(2) -0.004(2)
C31 0.0166(19) 0.016(2) 0.0266(18) -0.0003(13) 0.0075(15) 0.0038(14)
C32 0.0181(19) 0.015(2) 0.0242(17) 0.0004(13) 0.0075(15) 0.0000(14)
C33 0.0184(19) 0.020(2) 0.0242(17) -0.0002(15) 0.0040(14) 0.0042(16)
C34 0.020(2) 0.022(2) 0.0248(19) 0.0012(15) 0.0058(16) 0.0037(16)
C35 0.020(2) 0.017(2) 0.036(2) 0.0014(15) 0.0078(18) 0.0033(16)
C36 0.020(2) 0.019(2) 0.035(2) 0.0041(16) 0.0067(17) 0.0027(16)

loop_
_atom_type_symbol
_atom_type_description
_atom_type_scat_dispersion_real
_atom_type_scat_dispersion_imag
_atom_type_scat_source
C C 0.0033 0.0016 'International Tables Vol C Tables 4.2.6.8 and 6.1.1.4'
H H 0.0000 0.0000 'International Tables Vol C Tables 4.2.6.8 and 6.1.1.4'
N N 0.0061 0.0033 'International Tables Vol C Tables 4.2.6.8 and 6.1.1.4'
O O 0.0106 0.0060 'International Tables Vol C Tables 4.2.6.8 and 6.1.1.4'
Pb Pb -3.3944 10.1111 'International Tables Vol C Tables 4.2.6.8 and 6.1.1.4'

loop_
_geom_angle_atom_site_label_1
_geom_angle_atom_site_label_2
_geom_angle_atom_site_label_3
_geom_angle
_geom_angle_site_symmetry_1
_geom_angle_site_symmetry_3
O22 Pb1 O12 80.55(10) . .
O22 Pb1 O11 79.04(10) . .
O12 Pb1 O11 52.10(9) . .
O22 Pb1 O21 52.23(9) . .
O12 Pb1 O21 72.98(9) . .
O11 Pb1 O21 111.65(9) . .
O22 Pb1 O41 77.83(9) . .
O12 Pb1 O41 120.64(9) . .
O11 Pb1 O41 69.73(9) . .
O21 Pb1 O41 126.62(9) . .
O22 Pb1 O61 125.57(11) . .
O12 Pb1 O61 66.07(10) . .
O11 Pb1 O61 107.96(12) . .
O21 Pb1 O61 76.75(12) . .
O41 Pb1 O61 156.27(11) . .
O22 Pb1 O51 66.29(12) . .
O12 Pb1 O51 145.20(11) . .
O11 Pb1 O51 126.10(10) . .
O21 Pb1 O51 78.33(10) . .
O41 Pb1 O51 63.70(10) . .
O61 Pb1 O51 125.61(13) . .
O22 Pb1 O52 86.08(11) . .
O12 Pb1 O52 130.58(10) . .
O11 Pb1 O52 164.23(11) . .
O21 Pb1 O52 61.51(10) . .
O41 Pb1 O52 102.20(10) . .
O61 Pb1 O52 84.92(13) . .
O51 Pb1 O52 40.79(11) . .
O22 Pb1 O62 151.66(10) . .
O12 Pb1 O62 104.62(10) . .
O11 Pb1 O62 126.45(10) . .
O21 Pb1 O62 101.92(10) . .
O41 Pb1 O62 119.86(10) . .
O61 Pb1 O62 41.41(10) . .
O51 Pb1 O62 100.17(11) . .
O52 Pb1 O62 69.25(11) . .
O22 Pb1 O42 112.75(9) . .
O12 Pb1 O42 144.55(8) . .
O11 Pb1 O42 96.65(8) . .
O21 Pb1 O42 141.60(8) . .
O41 Pb1 O42 40.67(8) . .
O61 Pb1 O42 119.49(10) . .
O51 Pb1 O42 63.88(10) . .
O52 Pb1 O42 84.26(9) . .
O62 Pb1 O42 79.44(9) . .
O31 Pb2 O1 76.39(10) . .
O31 Pb2 O81 103.59(10) . .
O1 Pb2 O81 136.44(12) . .
O31 Pb2 O32 50.68(8) . .
O1 Pb2 O32 67.57(9) . .
O81 Pb2 O32 78.98(11) . .
O31 Pb2 O71 72.57(9) . .
O1 Pb2 O71 138.56(10) . .
O81 Pb2 O71 78.14(11) . .
O32 Pb2 O71 109.84(9) . .
O31 Pb2 O101 116.28(9) . .
O1 Pb2 O101 70.66(10) . .
O81 Pb2 O101 70.83(11) . .
O32 Pb2 O101 66.55(8) . .
O71 Pb2 O101 148.91(9) . .
O31 Pb2 O72 72.57(9) . .
O1 Pb2 O72 98.91(10) . .
O81 Pb2 O72 123.06(11) . .
O32 Pb2 O72 123.13(9) . .
O71 Pb2 O72 45.78(9) . .
O101 Pb2 O72 162.82(8) . .
O31 Pb2 O82 114.87(9) . 1_655
O1 Pb2 O82 64.58(10) . 1_655
O81 Pb2 O82 140.70(10) . 1_655
O32 Pb2 O82 132.14(10) . 1_655
O71 Pb2 O82 105.15(12) . 1_655
O101 Pb2 O82 97.73(11) . 1_655
O72 Pb2 O82 65.15(11) . 1_655
O31 Pb2 O91 141.82(10) . .
O1 Pb2 O91 128.48(9) . .
O81 Pb2 O91 78.25(11) . .
O32 Pb2 O91 156.57(9) . .
O71 Pb2 O91 70.56(10) . .
O101 Pb2 O91 100.53(9) . .
O72 Pb2 O91 74.86(10) . .
O82 Pb2 O91 66.80(9) 1_655 .
O31 Pb2 O102 147.80(9) . .
O1 Pb2 O102 73.51(10) . .
O81 Pb2 O102 90.68(11) . .
O32 Pb2 O102 106.03(9) . .
O71 Pb2 O102 139.32(10) . .
O101 Pb2 O102 41.72(9) . .
O72 Pb2 O102 123.12(9) . .
O82 Pb2 O102 60.89(11) 1_655 .
O91 Pb2 O102 68.89(9) . .
O31 Pb2 O83 65.99(9) . .
O1 Pb2 O83 128.75(9) . .
O81 Pb2 O83 38.67(10) . .
O32 Pb2 O83 61.86(9) . .
O71 Pb2 O83 59.22(9) . .
O101 Pb2 O83 95.72(8) . .
O72 Pb2 O83 101.43(8) . .
O82 Pb2 O83 163.99(11) 1_655 .
O91 Pb2 O83 102.20(9) . .
O102 Pb2 O83 127.68(9) . .
C11 O11 Pb1 92.2(2) . .
C11 O12 Pb1 92.1(2) . .
C21 O21 Pb1 86.5(2) . .
C21 O22 Pb1 96.6(2) . .
C31 O31 Pb2 96.5(2) . .
C31 O32 Pb2 89.2(2) . .
N40 O41 Pb1 114.2(2) . .
N40 O42 Pb1 82.2(2) . .
N50 O51 Pb1 106.8(3) . .
N50 O52 Pb1 95.1(3) . .
N60 O61 Pb1 107.0(3) . .
N60 O62 Pb1 88.3(3) . .
N70 O71 Pb2 99.3(2) . .
N70 O72 Pb2 95.4(2) . .
N80 O81 Pb2 120.8(3) . .
N80 O83 Pb2 80.1(3) . .
N90 O91 Pb2 113.7(3) . .
N100 O101 Pb2 101.4(2) . .
N100 O102 Pb2 85.4(3) . .
C16 N12 C15 123.6(3) . .
C26 N22 C25 121.8(4) . .
C36 N32 C35 123.8(3) . .
O42 N40 O43 121.5(3) . .
O42 N40 O41 120.1(3) . .
O43 N40 O41 118.4(3) . .
O53 N50 O51 119.8(5) . .
O53 N50 O52 125.1(5) . .
O51 N50 O52 115.1(4) . .
O61 N60 O63 122.1(4) . .
O61 N60 O62 119.7(4) . .
O63 N60 O62 118.3(4) . .
O72 N70 O73 120.9(4) . .
O72 N70 O71 119.4(4) . .
O73 N70 O71 119.8(4) . .
O83 N80 O81 120.4(4) . .
O83 N80 O82 121.4(4) . .
O81 N80 O82 118.1(4) . .
O93 N90 O92 119.5(4) . .
O93 N90 O91 120.5(4) . .
O92 N90 O91 120.0(4) . .
O103 N100 O102 120.7(4) . .
O103 N100 O101 121.1(4) . .
O102 N100 O101 118.1(4) . .
O11 C11 O12 123.5(4) . .
O11 C11 C12 118.1(3) . .
O12 C11 C12 118.3(3) . .
N11 C12 C11 108.1(3) . .
N11 C12 C13 109.4(3) . .
C11 C12 C13 112.3(3) . .
C14 C13 C12 114.3(3) . .
C13 C14 C15 110.4(3) . .
N12 C15 C14 110.6(3) . .
N13 C16 N14 119.3(4) . .
N13 C16 N12 121.6(4) . .
N14 C16 N12 119.1(4) . .
O22 C21 O21 124.3(4) . .
O22 C21 C22 117.0(4) . .
O21 C21 C22 118.6(3) . .
N21 C22 C21 108.5(3) . .
N21 C22 C23 108.5(3) . .
C21 C22 C23 110.9(3) . .
C24 C23 C22 115.8(4) . .
C25 C24 C23 109.1(4) . .
N22 C25 C24 112.9(4) . .
N23 C26 N24 119.0(4) . .
N23 C26 N22 120.7(4) . .
N24 C26 N22 120.3(4) . .
O32 C31 O31 123.4(4) . .
O32 C31 C32 118.9(3) . .
O31 C31 C32 117.6(3) . .
N31 C32 C31 109.2(3) . .
N31 C32 C33 108.8(3) . .
C31 C32 C33 110.2(3) . .
C34 C33 C32 113.6(3) . .
C35 C34 C33 110.3(3) . .
N32 C35 C34 110.5(3) . .
N33 C36 N34 119.7(4) . .
N33 C36 N32 120.4(4) . .
N34 C36 N32 119.9(4) . .

loop_
_geom_bond_atom_site_label_1
_geom_bond_atom_site_label_2
_geom_bond_distance
_geom_bond_site_symmetry_2
Pb1 O22 2.401(3) .
Pb1 O12 2.518(3) .
Pb1 O11 2.519(3) .
Pb1 O21 2.617(3) .
Pb1 O41 2.657(3) .
Pb1 O61 2.803(4) .
Pb1 O51 2.902(4) .
Pb1 O52 3.124(5) .
Pb1 O62 3.163(4) .
Pb1 O42 3.312(3) .
Pb2 O31 2.494(3) .
Pb2 O1 2.576(3) .
Pb2 O81 2.626(4) .
Pb2 O32 2.656(3) .
Pb2 O71 2.721(3) .
Pb2 O101 2.800(3) .
Pb2 O72 2.803(3) .
Pb2 O82 3.031(3) 1_655
Pb2 O91 3.133(4) .
Pb2 O102 3.150(4) .
Pb2 O83 3.425(5) .
O11 C11 1.254(4) .
O12 C11 1.257(5) .
O21 C21 1.254(5) .
O22 C21 1.253(5) .
O31 C31 1.261(5) .
O32 C31 1.248(4) .
O41 N40 1.260(4) .
O42 N40 1.236(4) .
O43 N40 1.246(4) .
O51 N50 1.240(5) .
O52 N50 1.260(6) .
O53 N50 1.200(5) .
O61 N60 1.218(5) .
O62 N60 1.253(5) .
O63 N60 1.242(5) .
O71 N70 1.247(5) .
O72 N70 1.244(4) .
O73 N70 1.246(5) .
O81 N80 1.244(5) .
O82 N80 1.247(5) .
O83 N80 1.223(5) .
O91 N90 1.253(5) .
O92 N90 1.244(5) .
O93 N90 1.235(5) .
O101 N100 1.261(4) .
O102 N100 1.239(5) .
O103 N100 1.222(5) .
N11 C12 1.493(5) .
N12 C16 1.331(5) .
N12 C15 1.459(5) .
N13 C16 1.321(5) .
N14 C16 1.328(5) .
N21 C22 1.492(5) .
N22 C26 1.326(6) .
N22 C25 1.472(6) .
N23 C26 1.323(6) .
N24 C26 1.323(6) .
N31 C32 1.498(5) .
N32 C36 1.338(5) .
N32 C35 1.458(5) .
N33 C36 1.324(5) .
N34 C36 1.324(5) .
C11 C12 1.523(5) .
C12 C13 1.534(5) .
C13 C14 1.516(5) .
C14 C15 1.530(5) .
C21 C22 1.523(5) .
C22 C23 1.545(5) .
C23 C24 1.522(6) .
C24 C25 1.509(7) .
C31 C32 1.528(5) .
C32 C33 1.532(5) .
C33 C34 1.530(5) .
C34 C35 1.518(6) .

loop_
_geom_hbond_atom_site_label_D
_geom_hbond_atom_site_label_H
_geom_hbond_atom_site_label_A
_geom_hbond_distance_DH
_geom_hbond_distance_HA
_geom_hbond_distance_DA
_geom_hbond_angle_DHA
_geom_hbond_site_symmetry_A
O1 H1OA O2 0.86 1.99 2.772(4) 150.9 2_747
O1 H1OB O63 0.86 1.97 2.825(5) 169.9 2_746
O2 H2OA O52 0.86 2.07 2.856(5) 151.9 1_556
O2 H2OB O32 0.86 1.93 2.781(4) 170.3 2_657
O3 H3OA O82 0.86 2.04 2.769(4) 142.3 1_554
O3 H3OB O102 0.86 2.33 2.883(5) 122.2 1_454
O4 H4OA O92 0.86 2.05 2.884(5) 162.1 2_657
O4 H4OB O102 0.86 2.28 3.107(6) 161.4 2_657
N11 H11A O102 0.91 2.19 3.075(5) 165.4 2_757
N11 H11B O2 0.91 2.00 2.865(4) 158.1 .
N11 H11C O4 0.91 1.95 2.852(5) 172.9 .
N12 H12N O73 0.88 2.06 2.922(5) 164.9 .
N13 H13C O73 0.88 2.08 2.965(5) 178.7 1_455
N13 H13D O11 0.88 2.07 2.873(4) 150.8 1_455
N14 H14C O72 0.88 2.15 3.024(5) 172.5 1_455
N14 H14D O71 0.88 2.09 2.959(5) 167.2 .
N21 H21A O62 0.91 2.02 2.836(5) 148.0 1_455
N21 H21B O52 0.91 2.11 2.806(5) 132.4 1_455
N21 H21B O103 0.91 2.34 3.008(5) 129.7 2_656
N21 H21C O101 0.91 2.23 2.916(5) 131.9 2_656
N22 H22N O93 0.88 2.08 2.962(6) 177.2 1_554
N23 H23C O93 0.88 2.08 2.943(5) 165.7 1_454
N23 H23D O51 0.88 2.43 3.171(6) 142.0 1_455
N24 H24C O91 0.88 2.24 3.106(6) 169.6 1_454
N24 H24D O92 0.88 2.06 2.941(6) 175.0 1_554
N31 H31A O62 0.91 2.36 3.173(5) 148.3 2_746
N31 H31A O63 0.91 2.24 3.017(5) 142.4 2_746
N31 H31B O3 0.91 1.95 2.771(4) 148.6 .
N31 H31C O21 0.91 2.14 2.975(4) 152.6 2_646
N32 H32N O43 0.88 2.18 3.004(5) 156.8 1_455
N33 H33C O43 0.88 2.08 2.954(5) 169.3 1_355
N33 H33D O31 0.88 2.06 2.867(4) 151.5 1_455
N34 H34C O42 0.88 2.17 3.038(5) 167.4 1_355
N34 H34D O41 0.88 2.11 2.932(5) 155.3 1_455

loop_
_geom_torsion_atom_site_label_1
_geom_torsion_atom_site_label_2
_geom_torsion_atom_site_label_3
_geom_torsion_atom_site_label_4
_geom_torsion
_geom_torsion_site_symmetry_1
O22 Pb1 O11 C11 -88.7(2) .
O12 Pb1 O11 C11 -2.3(2) .
O21 Pb1 O11 C11 -47.2(2) .
O41 Pb1 O11 C11 -169.7(2) .
O61 Pb1 O11 C11 35.3(2) .
O51 Pb1 O11 C11 -138.3(2) .
O52 Pb1 O11 C11 -108.3(4) .
O62 Pb1 O11 C11 77.5(2) .
O42 Pb1 O11 C11 159.3(2) .
O22 Pb1 O12 C11 85.7(2) .
O11 Pb1 O12 C11 2.2(2) .
O21 Pb1 O12 C11 138.9(2) .
O41 Pb1 O12 C11 16.0(3) .
O61 Pb1 O12 C11 -138.4(3) .
O51 Pb1 O12 C11 103.1(3) .
O52 Pb1 O12 C11 162.1(2) .
O62 Pb1 O12 C11 -122.9(2) .
O42 Pb1 O12 C11 -30.6(3) .
O22 Pb1 O21 C21 -3.3(2) .
O12 Pb1 O21 C21 -94.5(2) .
O11 Pb1 O21 C21 -58.8(2) .
O41 Pb1 O21 C21 21.4(2) .
O61 Pb1 O21 C21 -163.2(2) .
O51 Pb1 O21 C21 65.6(2) .
O52 Pb1 O21 C21 105.4(2) .
O62 Pb1 O21 C21 163.7(2) .
O42 Pb1 O21 C21 75.7(2) .
O12 Pb1 O22 C21 79.1(2) .
O11 Pb1 O22 C21 132.1(2) .
O21 Pb1 O22 C21 3.4(2) .
O41 Pb1 O22 C21 -156.5(2) .
O61 Pb1 O22 C21 27.8(3) .
O51 Pb1 O22 C21 -90.1(2) .
O52 Pb1 O22 C21 -53.1(2) .
O62 Pb1 O22 C21 -24.2(4) .
O42 Pb1 O22 C21 -135.2(2) .
O1 Pb2 O31 C31 74.5(2) .
O81 Pb2 O31 C31 -60.6(2) .
O32 Pb2 O31 C31 2.5(2) .
O71 Pb2 O31 C31 -133.3(2) .
O101 Pb2 O31 C31 14.5(3) .
O72 Pb2 O31 C31 178.6(2) .
O82 Pb2 O31 C31 127.7(2) 1_655
O91 Pb2 O31 C31 -148.8(2) .
O102 Pb2 O31 C31 53.4(3) .
O83 Pb2 O31 C31 -69.9(2) .
O31 Pb2 O32 C31 -2.5(2) .
O1 Pb2 O32 C31 -93.0(2) .
O81 Pb2 O32 C31 115.4(2) .
O71 Pb2 O32 C31 42.5(2) .
O101 Pb2 O32 C31 -170.8(2) .
O72 Pb2 O32 C31 -7.0(3) .
O82 Pb2 O32 C31 -92.1(2) 1_655
O91 Pb2 O32 C31 129.2(3) .
O102 Pb2 O32 C31 -157.0(2) .
O83 Pb2 O32 C31 78.4(2) .
O22 Pb1 O41 N40 139.2(3) .
O12 Pb1 O41 N40 -149.6(2) .
O11 Pb1 O41 N40 -138.1(3) .
O21 Pb1 O41 N40 119.4(2) .
O61 Pb1 O41 N40 -49.5(4) .
O51 Pb1 O41 N40 69.9(3) .
O52 Pb1 O41 N40 56.0(3) .
O62 Pb1 O41 N40 -16.9(3) .
O42 Pb1 O41 N40 -9.9(2) .
O22 Pb1 O42 N40 -23.7(2) .
O12 Pb1 O42 N40 82.6(3) .
O11 Pb1 O42 N40 57.1(2) .
O21 Pb1 O42 N40 -81.0(2) .
O41 Pb1 O42 N40 9.3(2) .
O61 Pb1 O42 N40 172.1(2) .
O51 Pb1 O42 N40 -70.0(2) .
O52 Pb1 O42 N40 -107.0(2) .
O62 Pb1 O42 N40 -176.9(2) .
O22 Pb1 O51 N50 104.5(3) .
O12 Pb1 O51 N50 85.7(4) .
O11 Pb1 O51 N50 159.2(3) .
O21 Pb1 O51 N50 50.8(3) .
O41 Pb1 O51 N50 -167.8(4) .
O61 Pb1 O51 N50 -13.3(4) .
O52 Pb1 O51 N50 -8.8(3) .
O62 Pb1 O51 N50 -49.4(3) .
O42 Pb1 O51 N50 -122.2(3) .
O22 Pb1 O52 N50 -49.2(3) .
O12 Pb1 O52 N50 -123.2(3) .
O11 Pb1 O52 N50 -30.0(5) .
O21 Pb1 O52 N50 -97.8(3) .
O41 Pb1 O52 N50 27.4(3) .
O61 Pb1 O52 N50 -175.5(3) .
O51 Pb1 O52 N50 8.3(2) .
O62 Pb1 O52 N50 145.0(3) .
O42 Pb1 O52 N50 64.2(3) .
O22 Pb1 O61 N60 -134.5(3) .
O12 Pb1 O61 N60 168.0(4) .
O11 Pb1 O61 N60 136.3(3) .
O21 Pb1 O61 N60 -114.9(4) .
O41 Pb1 O61 N60 55.9(5) .
O51 Pb1 O61 N60 -50.0(4) .
O52 Pb1 O61 N60 -53.0(4) .
O62 Pb1 O61 N60 11.0(3) .
O42 Pb1 O61 N60 27.4(4) .
O22 Pb1 O62 N60 65.3(3) .
O12 Pb1 O62 N60 -31.9(3) .
O11 Pb1 O62 N60 -85.3(3) .
O21 Pb1 O62 N60 43.3(3) .
O41 Pb1 O62 N60 -171.1(2) .
O61 Pb1 O62 N60 -10.3(3) .
O51 Pb1 O62 N60 123.4(3) .
O52 Pb1 O62 N60 96.4(3) .
O42 Pb1 O62 N60 -175.8(3) .
O31 Pb2 O71 N70 -79.7(2) .
O1 Pb2 O71 N70 -36.5(3) .
O81 Pb2 O71 N70 171.8(3) .
O32 Pb2 O71 N70 -114.7(2) .
O101 Pb2 O71 N70 168.1(2) .
O72 Pb2 O71 N70 2.7(2) .
O82 Pb2 O71 N70 32.1(3) 1_655
O91 Pb2 O71 N70 90.2(3) .
O102 Pb2 O71 N70 94.8(3) .
O83 Pb2 O71 N70 -151.7(3) .
O31 Pb2 O72 N70 79.7(2) .
O1 Pb2 O72 N70 152.3(2) .
O81 Pb2 O72 N70 -15.4(3) .
O32 Pb2 O72 N70 83.4(3) .
O71 Pb2 O72 N70 -2.7(2) .
O101 Pb2 O72 N70 -156.5(3) .
O82 Pb2 O72 N70 -151.1(3) 1_655
O91 Pb2 O72 N70 -80.1(2) .
O102 Pb2 O72 N70 -131.6(2) .
O83 Pb2 O72 N70 19.6(3) .
O31 Pb2 O81 N80 -15.1(4) .
O1 Pb2 O81 N80 -99.5(4) .
O32 Pb2 O81 N80 -59.7(3) .
O71 Pb2 O81 N80 53.5(3) .
O101 Pb2 O81 N80 -128.6(4) .
O72 Pb2 O81 N80 62.8(4) .
O82 Pb2 O81 N80 153.0(3) 1_655
O91 Pb2 O81 N80 125.8(3) .
O102 Pb2 O81 N80 -166.0(3) .
O83 Pb2 O81 N80 -1.5(3) .
O31 Pb2 O83 N80 166.8(3) .
O1 Pb2 O83 N80 120.3(2) .
O81 Pb2 O83 N80 1.3(2) .
O32 Pb2 O83 N80 110.0(3) .
O71 Pb2 O83 N80 -109.9(3) .
O101 Pb2 O83 N80 50.5(2) .
O72 Pb2 O83 N80 -128.3(2) .
O82 Pb2 O83 N80 -96.5(4) 1_655
O91 Pb2 O83 N80 -51.6(3) .
O102 Pb2 O83 N80 21.0(3) .
O31 Pb2 O91 N90 60.1(4) .
O1 Pb2 O91 N90 -178.3(3) .
O81 Pb2 O91 N90 -37.0(3) .
O32 Pb2 O91 N90 -50.8(4) .
O71 Pb2 O91 N90 44.4(3) .
O101 Pb2 O91 N90 -104.7(3) .
O72 Pb2 O91 N90 92.3(3) .
O82 Pb2 O91 N90 161.4(3) 1_655
O102 Pb2 O91 N90 -132.3(3) .
O83 Pb2 O91 N90 -6.4(3) .
O31 Pb2 O101 N100 130.0(2) .
O1 Pb2 O101 N100 66.9(2) .
O81 Pb2 O101 N100 -133.9(2) .
O32 Pb2 O101 N100 140.1(2) .
O71 Pb2 O101 N100 -130.1(2) .
O72 Pb2 O101 N100 12.2(4) .
O82 Pb2 O101 N100 7.3(2) 1_655
O91 Pb2 O101 N100 -60.4(2) .
O102 Pb2 O101 N100 -19.8(2) .
O83 Pb2 O101 N100 -164.0(2) .
O31 Pb2 O102 N100 -38.0(4) .
O1 Pb2 O102 N100 -59.4(3) .
O81 Pb2 O102 N100 79.4(3) .
O32 Pb2 O102 N100 0.6(3) .
O71 Pb2 O102 N100 151.8(2) .
O101 Pb2 O102 N100 19.8(2) .
O72 Pb2 O102 N100 -149.4(2) .
O82 Pb2 O102 N100 -129.1(3) 1_655
O91 Pb2 O102 N100 156.5(3) .
O83 Pb2 O102 N100 67.2(3) .
Pb1 O42 N40 O43 166.3(4) .
Pb1 O42 N40 O41 -14.8(3) .
Pb1 O41 N40 O42 20.2(4) .
Pb1 O41 N40 O43 -160.8(3) .
Pb1 O51 N50 O53 -165.4(4) .
Pb1 O51 N50 O52 15.8(5) .
Pb1 O52 N50 O53 167.2(4) .
Pb1 O52 N50 O51 -14.1(4) .
Pb1 O61 N60 O63 159.6(3) .
Pb1 O61 N60 O62 -21.6(5) .
Pb1 O62 N60 O61 18.2(5) .
Pb1 O62 N60 O63 -163.0(4) .
Pb2 O72 N70 O73 -174.1(4) .
Pb2 O72 N70 O71 4.8(4) .
Pb2 O71 N70 O72 -4.9(4) .
Pb2 O71 N70 O73 173.9(4) .
Pb2 O83 N80 O81 -2.0(4) .
Pb2 O83 N80 O82 -178.4(4) .
Pb2 O81 N80 O83 3.0(5) .
Pb2 O81 N80 O82 179.5(3) .
Pb2 O91 N90 O93 -105.6(4) .
Pb2 O91 N90 O92 74.7(5) .
Pb2 O102 N100 O103 142.8(4) .
Pb2 O102 N100 O101 -34.6(3) .
Pb2 O101 N100 O103 -136.9(3) .
Pb2 O101 N100 O102 40.5(4) .
Pb1 O11 C11 O12 4.3(4) .
Pb1 O11 C11 C12 -178.7(3) .
Pb1 O12 C11 O11 -4.3(4) .
Pb1 O12 C11 C12 178.7(3) .
O11 C11 C12 N11 153.6(3) .
O12 C11 C12 N11 -29.3(5) .
O11 C11 C12 C13 -85.6(4) .
O12 C11 C12 C13 91.6(4) .
N11 C12 C13 C14 -168.6(3) .
C11 C12 C13 C14 71.4(4) .
C12 C13 C14 C15 176.0(3) .
C16 N12 C15 C14 172.0(3) .
C13 C14 C15 N12 -175.4(3) .
C15 N12 C16 N13 4.8(6) .
C15 N12 C16 N14 -173.3(4) .
Pb1 O22 C21 O21 -6.7(4) .
Pb1 O22 C21 C22 169.3(3) .
Pb1 O21 C21 O22 6.1(4) .
Pb1 O21 C21 C22 -169.9(3) .
O22 C21 C22 N21 162.1(3) .
O21 C21 C22 N21 -21.6(4) .
O22 C21 C22 C23 -78.8(4) .
O21 C21 C22 C23 97.5(4) .
N21 C22 C23 C24 -161.0(4) .
C21 C22 C23 C24 79.9(5) .
C22 C23 C24 C25 74.6(5) .
C26 N22 C25 C24 -174.5(4) .
C23 C24 C25 N22 175.3(4) .
C25 N22 C26 N23 1.6(7) .
C25 N22 C26 N24 -177.8(5) .
Pb2 O32 C31 O31 4.6(4) .
Pb2 O32 C31 C32 -172.3(3) .
Pb2 O31 C31 O32 -4.9(4) .
Pb2 O31 C31 C32 172.0(3) .
O32 C31 C32 N31 -39.3(4) .
O31 C31 C32 N31 143.7(3) .
O32 C31 C32 C33 80.1(4) .
O31 C31 C32 C33 -96.9(4) .
N31 C32 C33 C34 -160.9(3) .
C31 C32 C33 C34 79.5(4) .
C32 C33 C34 C35 -178.7(3) .
C36 N32 C35 C34 168.2(4) .
C33 C34 C35 N32 -169.1(3) .
C35 N32 C36 N33 9.4(6) .
C35 N32 C36 N34 -168.4(4) .
